data_4119311
loop_
_publ_author_name
'David G. Johnson'
'Jason M. Lynam'
'Neetisha S. Mistry'
'John M. Slattery'
'Robert J. Thatcher'
'Adrian C. Whitwood'

_publ_contact_author_address
;Department of Chemistry
University of York
Heslington
York
YO10 5DD
UK
;
_publ_contact_author_email jason.lynam@york.ac.uk
_publ_contact_author_fax +44(0)1904322516
_publ_contact_author_name 'Jason M Lynam'
_publ_contact_author_phone +44(0)1904322534
_publ_section_title
;
 Ruthenium-Mediated C-H Functionalization of Pyridine: The Role of
 Vinylidene and Pyridylidene Ligands
;
_journal_name_full 'Journal of the American Chemical Society'
_journal_page_first 2222
_journal_page_last 2234
_journal_paper_doi 10.1021/ja3097256
_journal_volume 135
_journal_year 2013
_chemical_formula_moiety 'C44 H37 N P Ru, C H2 Cl2, F6 P'
_chemical_formula_sum 'C45 H39 Cl2 F6 N P2 Ru'
_chemical_formula_weight 941.68
_chemical_name_systematic
;
 ? 
;
_space_group_crystal_system tetragonal
_space_group_IT_number 86
_space_group_name_Hall '-P 4bc'
_space_group_name_H-M_alt 'P 42/n'
_symmetry_space_group_name_Hall '-P 4bc'
_symmetry_space_group_name_H-M 'P 42/n :2'
_atom_sites_solution_hydrogens geom
_atom_sites_solution_primary direct
_atom_sites_solution_secondary difmap
_audit_creation_date 2012-03-27
_audit_creation_method
;
  Olex2 1.1
  (compiled 2011.11.01 svn.r2039, GUI svn.r3906)
;
_cell_angle_alpha 90.00
_cell_angle_beta 90.00
_cell_angle_gamma 90.00
_cell_formula_units_Z 8
_cell_length_a 28.3177(16)
_cell_length_b 28.3177(16)
_cell_length_c 10.7605(6)
_cell_measurement_reflns_used 92885
_cell_measurement_temperature 120(2)
_cell_measurement_theta_max 27.48
_cell_measurement_theta_min 2.91
_cell_volume 8628.8(8)
_computing_cell_refinement 'DENZO (Otwinowski & Minor, 1997) & COLLECT (Hooft, R.W.W., 1998)'
_computing_data_collection 'COLLECT (Hooft, R.W.W., 1998)'
_computing_data_reduction 'DENZO (Otwinowski & Minor, 1997) & COLLECT (Hooft, R.W.W., 1998)'
_computing_molecular_graphics
;
O. V. Dolomanov, L. J. Bourhis, R. J. Gildea, J. A. K. Howard and H. Puschmann,
OLEX2: a complete structure solution, refinement and analysis program.
J. Appl. Cryst. (2009). 42, 339-341.
;
_computing_publication_material
;
O. V. Dolomanov, L. J. Bourhis, R. J. Gildea, J. A. K. Howard and H. Puschmann,
OLEX2: a complete structure solution, refinement and analysis program.
J. Appl. Cryst. (2009). 42, 339-341.
;
_computing_structure_refinement
;
XL, G.M. Sheldrick, Acta Cryst.
(2008). A64, 112-122
;
_computing_structure_solution
;
XS, G.M. Sheldrick, Acta Cryst.
(2008). A64, 112-122
;
_diffrn_ambient_temperature 120(2)
_diffrn_detector_area_resol_mean '4096x4096pixels / 62x62mm'
_diffrn_measured_fraction_theta_full 0.988
_diffrn_measured_fraction_theta_max 0.988
_diffrn_measurement_device_type 'Bruker-Nonius APEX II CCD camera on \k-goniostat'
_diffrn_measurement_method '\f & \w scans'
_diffrn_radiation_monochromator '10cm confocal mirrors'
_diffrn_radiation_type MoK\a
_diffrn_radiation_wavelength 0.71073
_diffrn_reflns_av_R_equivalents 0.0830
_diffrn_reflns_av_unetI/netI 0.0811
_diffrn_reflns_limit_h_max 22
_diffrn_reflns_limit_h_min -36
_diffrn_reflns_limit_k_max 36
_diffrn_reflns_limit_k_min -36
_diffrn_reflns_limit_l_max 14
_diffrn_reflns_limit_l_min -12
_diffrn_reflns_number 39939
_diffrn_reflns_theta_full 27.62
_diffrn_reflns_theta_max 27.62
_diffrn_reflns_theta_min 2.96
_diffrn_source 'Bruker-Nonius FR591 rotating anode'
_exptl_absorpt_coefficient_mu 0.620
_exptl_absorpt_correction_T_max 1.0000
_exptl_absorpt_correction_T_min 0.8456
_exptl_absorpt_correction_type multi-scan
_exptl_absorpt_process_details 'SADABS 2007/2 (Sheldrick, G.M., 2007)'
_exptl_crystal_colour orange
_exptl_crystal_colour_primary orange
_exptl_crystal_density_diffrn 1.450
_exptl_crystal_description needle
_exptl_crystal_F_000 3824
_exptl_crystal_size_max 0.28
_exptl_crystal_size_mid 0.02
_exptl_crystal_size_min 0.02
_refine_diff_density_max 2.806
_refine_diff_density_min -0.866
_refine_diff_density_rms 0.143
_refine_ls_extinction_method none
_refine_ls_goodness_of_fit_ref 1.047
_refine_ls_hydrogen_treatment mixed
_refine_ls_matrix_type full
_refine_ls_number_parameters 548
_refine_ls_number_reflns 9908
_refine_ls_number_restraints 30
_refine_ls_restrained_S_all 1.049
_refine_ls_R_factor_all 0.1411
_refine_ls_R_factor_gt 0.0981
_refine_ls_shift/su_max 0.000
_refine_ls_shift/su_mean 0.000
_refine_ls_structure_factor_coef Fsqd
_refine_ls_weighting_details 'calc w=1/[\s^2^(Fo^2^)+(0.0418P)^2^+106.6839P] where P=(Fo^2^+2Fc^2^)/3'
_refine_ls_weighting_scheme calc
_refine_ls_wR_factor_gt 0.1949
_refine_ls_wR_factor_ref 0.2139
_reflns_number_gt 6682
_reflns_number_total 9908
_reflns_threshold_expression >2sigma(I)
_cod_data_source_file ja3097256_si_002_1.cif
_cod_data_source_block '[13]PF6.CH2Cl2'
_cod_database_code 4119311

loop_
_space_group_symop_id
_space_group_symop_operation_xyz
1 'x, y, z'
2 '-y, x+1/2, z+1/2'
3 '-x+1/2, -y+1/2, z'
4 'y+1/2, -x, z+1/2'
5 '-x, -y, -z'
6 'y, -x-1/2, -z-1/2'
7 'x-1/2, y-1/2, -z'
8 '-y-1/2, x, -z-1/2'

loop_
_atom_site_label
_atom_site_type_symbol
_atom_site_fract_x
_atom_site_fract_y
_atom_site_fract_z
_atom_site_U_iso_or_equiv
_atom_site_adp_type
_atom_site_occupancy
_atom_site_symmetry_multiplicity
_atom_site_calc_flag
_atom_site_refinement_flags
_atom_site_disorder_assembly
_atom_site_disorder_group
C1 C 0.5918(3) 0.8286(3) 0.2556(7) 0.0327(17) Uani 1 1 d . . .
H1 H 0.584(3) 0.855(3) 0.281(8) 0.039 Uiso 1 1 d . . .
C2 C 0.5689(3) 0.7877(3) 0.3008(7) 0.0349(18) Uani 1 1 d . . .
H2 H 0.546(3) 0.787(3) 0.357(8) 0.042 Uiso 1 1 d . . .
C3 C 0.5887(3) 0.7487(3) 0.2346(8) 0.0377(19) Uani 1 1 d . . .
H3 H 0.583(3) 0.720(3) 0.244(8) 0.045 Uiso 1 1 d . . .
C4 C 0.6236(3) 0.7648(3) 0.1526(8) 0.0304(16) Uani 1 1 d . . .
H4 H 0.642(3) 0.747(3) 0.099(8) 0.036 Uiso 1 1 d . . .
C5 C 0.6264(3) 0.8147(3) 0.1634(7) 0.0308(16) Uani 1 1 d . . .
H5 H 0.643(3) 0.833(3) 0.123(8) 0.037 Uiso 1 1 d . . .
C6 C 0.5069(2) 0.9091(2) 0.1526(6) 0.0259(14) Uani 1 1 d . . .
C7 C 0.4849(3) 0.8864(3) 0.2533(6) 0.0272(15) Uani 1 1 d . . .
H7 H 0.4856 0.8530 0.2610 0.033 Uiso 1 1 calc R . .
C8 C 0.4618(3) 0.9144(3) 0.3421(7) 0.0319(16) Uani 1 1 d . . .
H8 H 0.4457 0.8994 0.4088 0.038 Uiso 1 1 calc R . .
C9 C 0.4618(3) 0.9631(3) 0.3352(7) 0.0351(17) Uani 1 1 d . . .
H9 H 0.4465 0.9813 0.3972 0.042 Uiso 1 1 calc R . .
C10 C 0.4847(3) 0.9851(3) 0.2364(7) 0.0364(18) Uani 1 1 d . . .
H10 H 0.4848 1.0186 0.2312 0.044 Uiso 1 1 calc R . .
C11 C 0.5073(3) 0.9586(2) 0.1449(7) 0.0292(16) Uani 1 1 d . . .
H11 H 0.5228 0.9740 0.0778 0.035 Uiso 1 1 calc R . .
C12 C 0.4914(2) 0.8821(2) -0.1004(6) 0.0234(13) Uani 1 1 d . . .
C13 C 0.4501(2) 0.9075(2) -0.0854(7) 0.0276(15) Uani 1 1 d . . .
H13 H 0.4425 0.9205 -0.0065 0.033 Uiso 1 1 calc R . .
C14 C 0.4193(3) 0.9143(3) -0.1862(7) 0.0333(17) Uani 1 1 d . . .
H14 H 0.3908 0.9314 -0.1747 0.040 Uiso 1 1 calc R . .
C15 C 0.4304(3) 0.8960(3) -0.3035(7) 0.0321(17) Uani 1 1 d . . .
H15 H 0.4098 0.9007 -0.3720 0.038 Uiso 1 1 calc R . .
C16 C 0.4723(3) 0.8709(2) -0.3179(6) 0.0286(16) Uani 1 1 d . . .
H16 H 0.4805 0.8589 -0.3975 0.034 Uiso 1 1 calc R . .
C17 C 0.5024(2) 0.8630(2) -0.2183(6) 0.0258(14) Uani 1 1 d . . .
H17 H 0.5303 0.8449 -0.2293 0.031 Uiso 1 1 calc R . .
C18 C 0.5843(2) 0.9105(2) -0.0159(6) 0.0237(14) Uani 1 1 d . . .
C19 C 0.5963(3) 0.9209(3) -0.1395(7) 0.0296(16) Uani 1 1 d . . .
H19 H 0.5800 0.9061 -0.2059 0.036 Uiso 1 1 calc R . .
C20 C 0.6328(3) 0.9534(3) -0.1647(7) 0.0364(18) Uani 1 1 d . . .
H20 H 0.6400 0.9611 -0.2485 0.044 Uiso 1 1 calc R . .
C21 C 0.6580(3) 0.9741(3) -0.0706(7) 0.0346(18) Uani 1 1 d . . .
H21 H 0.6825 0.9958 -0.0896 0.041 Uiso 1 1 calc R . .
C22 C 0.6479(3) 0.9634(3) 0.0513(7) 0.0326(17) Uani 1 1 d . . .
H22 H 0.6655 0.9776 0.1164 0.039 Uiso 1 1 calc R . .
C23 C 0.6114(3) 0.9315(3) 0.0794(7) 0.0320(16) Uani 1 1 d . . .
H23 H 0.6049 0.9239 0.1637 0.038 Uiso 1 1 calc R . .
C24 C 0.4119(3) 0.8093(2) 0.0997(7) 0.0291(15) Uani 1 1 d . . .
H24 H 0.4189 0.8123 0.1856 0.035 Uiso 1 1 calc R . .
C25 C 0.3701(3) 0.8277(3) 0.0542(7) 0.0341(17) Uani 1 1 d . . .
H25 H 0.3485 0.8431 0.1083 0.041 Uiso 1 1 calc R . .
C26 C 0.3600(3) 0.8234(3) -0.0728(7) 0.0362(18) Uani 1 1 d . . .
H26 H 0.3316 0.8358 -0.1063 0.043 Uiso 1 1 calc R . .
C27 C 0.3923(3) 0.8005(2) -0.1480(7) 0.0286(15) Uani 1 1 d . . .
H27 H 0.3861 0.7973 -0.2343 0.034 Uiso 1 1 calc R . .
C28 C 0.4335(2) 0.7825(2) -0.0985(7) 0.0251(14) Uani 1 1 d . . .
H28 H 0.4554 0.7668 -0.1511 0.030 Uiso 1 1 calc R . .
C29 C 0.4856(3) 0.7647(2) 0.0818(6) 0.0335(18) Uani 1 1 d . . .
H29 H 0.4772 0.7470 0.1590 0.040 Uiso 1 1 calc R . .
C30 C 0.5180(2) 0.7386(2) 0.0057(6) 0.0241(14) Uani 1 1 d . . .
C31 C 0.5311(2) 0.6880(2) 0.0291(6) 0.0228(14) Uani 1 1 d . . .
C32 C 0.5737(3) 0.6692(2) -0.0171(6) 0.0264(15) Uani 1 1 d . . .
H32 H 0.5946 0.6894 -0.0614 0.032 Uiso 1 1 calc R . .
C33 C 0.5864(3) 0.6219(2) 0.0002(7) 0.0295(16) Uani 1 1 d . . .
H33 H 0.6155 0.6103 -0.0311 0.035 Uiso 1 1 calc R . .
C34 C 0.5557(3) 0.5921(3) 0.0641(7) 0.0346(18) Uani 1 1 d . . .
H34 H 0.5634 0.5597 0.0752 0.042 Uiso 1 1 calc R . .
C35 C 0.5136(2) 0.6102(3) 0.1114(7) 0.0282(15) Uani 1 1 d . . .
H35 H 0.4930 0.5899 0.1564 0.034 Uiso 1 1 calc R . .
C36 C 0.5009(3) 0.6574(3) 0.0945(7) 0.0300(15) Uani 1 1 d . . .
H36 H 0.4719 0.6688 0.1271 0.036 Uiso 1 1 calc R . .
C37 C 0.5453(2) 0.7657(2) -0.0808(6) 0.0217(13) Uani 1 1 d . . .
C38 C 0.5594(2) 0.7590(2) -0.1988(6) 0.0230(14) Uani 1 1 d . . .
H38 H 0.5403 0.7385 -0.2473 0.028 Uiso 1 1 calc R . .
C39 C 0.6006(2) 0.7796(2) -0.2623(7) 0.0255(14) Uani 1 1 d . . .
C40 C 0.6070(3) 0.7698(3) -0.3905(7) 0.0318(16) Uani 1 1 d . . .
H40 H 0.5828 0.7543 -0.4360 0.038 Uiso 1 1 calc R . .
C41 C 0.6482(3) 0.7828(3) -0.4491(8) 0.044(2) Uani 1 1 d . . .
H41 H 0.6521 0.7759 -0.5349 0.053 Uiso 1 1 calc R . .
C42 C 0.6844(3) 0.8058(3) -0.3857(7) 0.040(2) Uani 1 1 d . . .
H42 H 0.7128 0.8141 -0.4271 0.048 Uiso 1 1 calc R . .
C43 C 0.6780(3) 0.8165(3) -0.2603(8) 0.0343(17) Uani 1 1 d . . .
H43 H 0.7021 0.8328 -0.2162 0.041 Uiso 1 1 calc R . .
C44 C 0.6366(2) 0.8034(2) -0.1993(7) 0.0284(15) Uani 1 1 d . . .
H44 H 0.6328 0.8109 -0.1138 0.034 Uiso 1 1 calc R . .
N1 N 0.44299(19) 0.78704(19) 0.0242(5) 0.0223(12) Uani 1 1 d . . .
P1 P 0.53420(6) 0.87226(6) 0.02829(16) 0.0222(4) Uani 1 1 d . . .
Ru1 Ru 0.554347(19) 0.795684(19) 0.09474(5) 0.02244(15) Uani 1 1 d . . .
C45 C 0.3511(4) 0.6807(5) -0.0599(12) 0.084(4) Uani 1 1 d . . .
H45A H 0.3287 0.6539 -0.0603 0.101 Uiso 1 1 calc R . .
H45B H 0.3354 0.7081 -0.0993 0.101 Uiso 1 1 calc R . .
Cl1 Cl 0.40214(13) 0.66534(10) -0.1467(3) 0.0803(9) Uani 1 1 d . . .
Cl2 Cl 0.36614(10) 0.69504(9) 0.0965(3) 0.0638(7) Uani 1 1 d . . .
F1 F 0.4527(4) 0.7570(5) 0.5917(8) 0.047(3) Uani 0.509(11) 1 d PD A 1
F3A F 0.3870(5) 0.7742(5) 0.5561(12) 0.095(6) Uani 0.509(11) 1 d PD A 2
F6 F 0.3912(4) 0.7426(5) 0.3506(8) 0.047(3) Uani 0.509(11) 1 d PD A 1
F2A F 0.4361(5) 0.8039(4) 0.4141(13) 0.067(4) Uani 0.509(11) 1 d PD A 2
F4 F 0.4214(5) 0.6952(2) 0.4950(14) 0.059(4) Uani 0.509(11) 1 d PD A 1
F5A F 0.4620(5) 0.7315(6) 0.3756(13) 0.095(6) Uani 0.509(11) 1 d PD A 2
P2 P 0.42281(7) 0.75105(7) 0.46908(18) 0.0317(4) Uani 1 1 d D . .
F2 F 0.4227(5) 0.8048(2) 0.4454(13) 0.059(4) Uani 0.491(11) 1 d PD A 1
F1A F 0.4635(5) 0.7592(5) 0.5693(12) 0.073(5) Uani 0.491(11) 1 d PD A 2
F6A F 0.3846(5) 0.7479(5) 0.3633(13) 0.073(5) Uani 0.491(11) 1 d PD A 2
F3 F 0.3758(3) 0.7552(5) 0.5495(11) 0.064(4) Uani 0.491(11) 1 d PD A 1
F5 F 0.4687(3) 0.7438(5) 0.3927(12) 0.064(4) Uani 0.491(11) 1 d PD A 1
F4A F 0.4134(5) 0.7017(4) 0.5155(15) 0.067(4) Uani 0.491(11) 1 d PD A 2

loop_
_atom_site_aniso_label
_atom_site_aniso_U_11
_atom_site_aniso_U_22
_atom_site_aniso_U_33
_atom_site_aniso_U_23
_atom_site_aniso_U_13
_atom_site_aniso_U_12
C1 0.036(4) 0.035(4) 0.028(4) -0.006(3) -0.013(3) 0.005(3)
C2 0.033(4) 0.050(5) 0.022(4) 0.000(3) -0.011(3) 0.000(4)
C3 0.044(5) 0.030(4) 0.039(5) -0.001(4) -0.014(4) -0.002(4)
C4 0.027(4) 0.023(4) 0.041(4) -0.003(3) -0.011(3) 0.006(3)
C5 0.028(4) 0.041(4) 0.023(4) 0.003(3) -0.009(3) 0.000(3)
C6 0.028(4) 0.026(4) 0.024(3) -0.001(3) -0.004(3) 0.000(3)
C7 0.033(4) 0.029(4) 0.020(3) 0.001(3) -0.006(3) 0.002(3)
C8 0.028(4) 0.043(4) 0.025(4) -0.001(3) 0.000(3) -0.002(3)
C9 0.042(5) 0.038(4) 0.025(4) -0.006(3) 0.003(3) 0.006(4)
C10 0.042(5) 0.030(4) 0.037(4) -0.006(3) -0.002(4) 0.007(3)
C11 0.039(4) 0.024(4) 0.024(4) 0.004(3) 0.003(3) 0.000(3)
C12 0.026(3) 0.026(3) 0.018(3) 0.000(3) 0.001(3) 0.001(3)
C13 0.030(4) 0.026(3) 0.026(4) 0.004(3) -0.003(3) 0.001(3)
C14 0.031(4) 0.029(4) 0.040(4) 0.006(3) -0.002(3) 0.002(3)
C15 0.034(4) 0.036(4) 0.027(4) 0.000(3) -0.008(3) 0.000(3)
C16 0.044(4) 0.025(4) 0.017(3) 0.001(3) -0.001(3) -0.004(3)
C17 0.028(4) 0.024(3) 0.025(3) 0.005(3) -0.002(3) -0.001(3)
C18 0.018(3) 0.026(3) 0.027(4) -0.005(3) -0.001(3) 0.000(3)
C19 0.029(4) 0.038(4) 0.022(3) -0.011(3) 0.004(3) -0.009(3)
C20 0.032(4) 0.051(5) 0.027(4) 0.000(3) 0.009(3) -0.004(4)
C21 0.026(4) 0.037(4) 0.041(5) -0.014(3) 0.011(3) -0.017(3)
C22 0.036(4) 0.030(4) 0.031(4) -0.008(3) -0.003(3) -0.007(3)
C23 0.035(4) 0.035(4) 0.026(4) 0.001(3) 0.003(3) -0.001(3)
C24 0.032(4) 0.029(4) 0.026(4) -0.006(3) 0.006(3) 0.002(3)
C25 0.028(4) 0.036(4) 0.039(4) -0.001(3) 0.013(3) 0.006(3)
C26 0.043(5) 0.034(4) 0.032(4) -0.003(3) -0.006(3) 0.001(3)
C27 0.030(4) 0.025(4) 0.031(4) -0.004(3) -0.010(3) -0.001(3)
C28 0.027(3) 0.022(3) 0.026(3) -0.007(3) -0.003(3) 0.003(3)
C29 0.067(5) 0.016(3) 0.017(3) 0.006(3) 0.005(3) 0.015(3)
C30 0.021(3) 0.027(3) 0.025(3) -0.001(3) -0.004(3) 0.000(3)
C31 0.030(4) 0.021(3) 0.017(3) -0.006(3) -0.008(3) -0.003(3)
C32 0.035(4) 0.021(3) 0.024(3) -0.002(3) 0.002(3) -0.001(3)
C33 0.033(4) 0.026(4) 0.029(4) -0.002(3) -0.009(3) 0.011(3)
C34 0.045(5) 0.029(4) 0.030(4) 0.002(3) -0.016(3) -0.004(3)
C35 0.025(3) 0.030(4) 0.029(4) 0.003(3) -0.006(3) -0.003(3)
C36 0.032(4) 0.030(4) 0.028(4) 0.000(3) -0.005(3) -0.002(3)
C37 0.019(3) 0.021(3) 0.024(3) 0.000(3) -0.006(3) 0.002(2)
C38 0.025(3) 0.023(3) 0.021(3) -0.001(3) 0.001(3) -0.001(3)
C39 0.029(4) 0.020(3) 0.028(4) 0.005(3) -0.002(3) 0.001(3)
C40 0.030(4) 0.037(4) 0.029(4) 0.009(3) -0.010(3) -0.011(3)
C41 0.037(5) 0.063(6) 0.032(4) 0.019(4) 0.000(3) -0.005(4)
C42 0.035(4) 0.052(5) 0.034(4) 0.015(4) 0.009(3) -0.009(4)
C43 0.029(4) 0.026(4) 0.048(5) 0.003(3) -0.003(3) -0.004(3)
C44 0.022(3) 0.026(4) 0.037(4) 0.000(3) 0.003(3) 0.000(3)
N1 0.020(3) 0.023(3) 0.023(3) -0.002(2) -0.003(2) 0.000(2)
P1 0.0253(9) 0.0221(8) 0.0193(8) -0.0017(7) -0.0016(7) -0.0003(7)
Ru1 0.0243(3) 0.0225(3) 0.0205(2) -0.0018(2) -0.0034(2) 0.0012(2)
C45 0.070(8) 0.089(9) 0.094(10) 0.017(7) -0.032(7) -0.036(7)
Cl1 0.111(3) 0.0531(16) 0.077(2) -0.0089(14) -0.0170(19) -0.0109(16)
Cl2 0.0638(16) 0.0448(13) 0.0828(19) 0.0027(13) -0.0094(15) -0.0088(11)
F1 0.070(7) 0.053(7) 0.017(4) 0.004(4) -0.014(4) -0.009(5)
F3A 0.127(12) 0.106(10) 0.051(7) 0.020(6) 0.037(8) 0.081(9)
F6 0.070(7) 0.053(7) 0.017(4) 0.004(4) -0.014(4) -0.009(5)
F2A 0.056(7) 0.073(8) 0.072(7) 0.044(6) -0.009(6) -0.022(6)
F4 0.055(6) 0.017(4) 0.104(10) -0.003(5) -0.034(6) -0.001(4)
F5A 0.127(12) 0.106(10) 0.051(7) 0.020(6) 0.037(8) 0.081(9)
P2 0.0369(11) 0.0299(10) 0.0284(10) -0.0014(8) -0.0046(8) -0.0005(8)
F2 0.055(6) 0.017(4) 0.104(10) -0.003(5) -0.034(6) -0.001(4)
F1A 0.070(8) 0.040(7) 0.108(12) 0.003(7) -0.055(8) 0.001(5)
F6A 0.070(8) 0.040(7) 0.108(12) 0.003(7) -0.055(8) 0.001(5)
F3 0.031(5) 0.115(10) 0.047(6) 0.008(6) 0.008(4) -0.015(6)
F5 0.031(5) 0.115(10) 0.047(6) 0.008(6) 0.008(4) -0.015(6)
F4A 0.056(7) 0.073(8) 0.072(7) 0.044(6) -0.009(6) -0.022(6)

loop_
_atom_type_symbol
_atom_type_description
_atom_type_scat_dispersion_real
_atom_type_scat_dispersion_imag
_atom_type_scat_source
C C 0.0033 0.0016 'International Tables Vol C Tables 4.2.6.8 and 6.1.1.4'
H H 0.0000 0.0000 'International Tables Vol C Tables 4.2.6.8 and 6.1.1.4'
Cl Cl 0.1484 0.1585 'International Tables Vol C Tables 4.2.6.8 and 6.1.1.4'
F F 0.0171 0.0103 'International Tables Vol C Tables 4.2.6.8 and 6.1.1.4'
N N 0.0061 0.0033 'International Tables Vol C Tables 4.2.6.8 and 6.1.1.4'
P P 0.1023 0.0942 'International Tables Vol C Tables 4.2.6.8 and 6.1.1.4'
Ru Ru -1.2594 0.8363 'International Tables Vol C Tables 4.2.6.8 and 6.1.1.4'

loop_
_geom_angle_atom_site_label_1
_geom_angle_atom_site_label_2
_geom_angle_atom_site_label_3
_geom_angle
C2 C1 H1 120(6)
C2 C1 C5 108.8(7)
C2 C1 Ru1 72.9(4)
C5 C1 H1 131(6)
C5 C1 Ru1 71.1(4)
Ru1 C1 H1 121(6)
C1 C2 H2 127(6)
C1 C2 C3 106.3(8)
C1 C2 Ru1 70.4(4)
C3 C2 H2 127(6)
C3 C2 Ru1 70.2(5)
Ru1 C2 H2 122(6)
C2 C3 H3 128(6)
C2 C3 Ru1 72.8(5)
C4 C3 C2 109.9(7)
C4 C3 H3 122(6)
C4 C3 Ru1 71.9(5)
Ru1 C3 H3 125(6)
C3 C4 H4 128(5)
C3 C4 C5 108.1(7)
C3 C4 Ru1 71.6(5)
C5 C4 H4 124(5)
C5 C4 Ru1 71.5(4)
Ru1 C4 H4 123(5)
C1 C5 H5 126(6)
C1 C5 Ru1 71.0(4)
C4 C5 C1 106.8(7)
C4 C5 H5 127(6)
C4 C5 Ru1 71.5(4)
Ru1 C5 H5 120(6)
C7 C6 C11 120.3(7)
C7 C6 P1 118.8(5)
C11 C6 P1 120.8(5)
C6 C7 H7 120.8
C8 C7 C6 118.3(7)
C8 C7 H7 120.8
C7 C8 H8 119.1
C9 C8 C7 121.8(7)
C9 C8 H8 119.1
C8 C9 H9 120.3
C8 C9 C10 119.4(7)
C10 C9 H9 120.3
C9 C10 H10 119.6
C9 C10 C11 120.7(7)
C11 C10 H10 119.6
C6 C11 H11 120.3
C10 C11 C6 119.5(7)
C10 C11 H11 120.3
C13 C12 C17 119.2(6)
C13 C12 P1 122.8(5)
C17 C12 P1 118.0(5)
C12 C13 H13 119.8
C12 C13 C14 120.4(7)
C14 C13 H13 119.8
C13 C14 H14 119.8
C15 C14 C13 120.4(7)
C15 C14 H14 119.8
C14 C15 H15 120.6
C16 C15 C14 118.8(7)
C16 C15 H15 120.6
C15 C16 H16 119.4
C17 C16 C15 121.2(7)
C17 C16 H16 119.4
C12 C17 H17 120.0
C16 C17 C12 119.9(7)
C16 C17 H17 120.0
C19 C18 C23 117.8(6)
C19 C18 P1 123.7(5)
C23 C18 P1 118.5(5)
C18 C19 H19 120.1
C18 C19 C20 119.9(6)
C20 C19 H19 120.1
C19 C20 H20 119.4
C21 C20 C19 121.2(7)
C21 C20 H20 119.4
C20 C21 H21 119.9
C20 C21 C22 120.2(7)
C22 C21 H21 119.9
C21 C22 H22 120.0
C21 C22 C23 119.9(7)
C23 C22 H22 120.0
C18 C23 H23 119.5
C22 C23 C18 120.9(7)
C22 C23 H23 119.5
C25 C24 H24 119.3
N1 C24 H24 119.3
N1 C24 C25 121.4(7)
C24 C25 H25 120.5
C24 C25 C26 119.1(7)
C26 C25 H25 120.5
C25 C26 H26 120.7
C27 C26 C25 118.5(7)
C27 C26 H26 120.7
C26 C27 H27 119.8
C26 C27 C28 120.4(7)
C28 C27 H27 119.8
C27 C28 H28 119.7
N1 C28 C27 120.6(6)
N1 C28 H28 119.7
C30 C29 H29 111.5
C30 C29 N1 119.8(6)
C30 C29 Ru1 70.5(4)
N1 C29 H29 111.5
N1 C29 Ru1 126.0(5)
Ru1 C29 H29 111.5
C29 C30 C31 123.6(6)
C29 C30 Ru1 70.3(4)
C31 C30 Ru1 121.8(4)
C37 C30 C29 116.1(6)
C37 C30 C31 119.2(6)
C37 C30 Ru1 68.1(4)
C32 C31 C30 120.8(6)
C36 C31 C30 121.4(6)
C36 C31 C32 117.8(6)
C31 C32 H32 118.9
C33 C32 C31 122.2(7)
C33 C32 H32 118.9
C32 C33 H33 120.4
C34 C33 C32 119.1(7)
C34 C33 H33 120.4
C33 C34 H34 120.3
C33 C34 C35 119.4(7)
C35 C34 H34 120.3
C34 C35 H35 119.2
C34 C35 C36 121.7(7)
C36 C35 H35 119.2
C31 C36 H36 120.1
C35 C36 C31 119.8(7)
C35 C36 H36 120.1
C30 C37 Ru1 72.3(4)
C38 C37 C30 134.3(6)
C38 C37 Ru1 151.2(5)
C37 C38 H38 115.9
C37 C38 C39 128.1(6)
C39 C38 H38 115.9
C40 C39 C38 118.3(6)
C44 C39 C38 123.0(7)
C44 C39 C40 118.3(7)
C39 C40 H40 120.0
C41 C40 C39 120.0(7)
C41 C40 H40 120.0
C40 C41 H41 119.2
C40 C41 C42 121.7(8)
C42 C41 H41 119.2
C41 C42 H42 120.6
C41 C42 C43 118.8(7)
C43 C42 H42 120.6
C42 C43 H43 119.8
C44 C43 C42 120.4(7)
C44 C43 H43 119.8
C39 C44 H44 119.6
C43 C44 C39 120.9(7)
C43 C44 H44 119.6
C24 N1 C29 118.2(6)
C28 N1 C24 120.0(6)
C28 N1 C29 121.6(6)
C6 P1 Ru1 113.4(2)
C12 P1 C6 100.4(3)
C12 P1 Ru1 121.4(2)
C18 P1 C6 100.1(3)
C18 P1 C12 102.7(3)
C18 P1 Ru1 115.6(2)
C1 Ru1 C2 36.6(3)
C1 Ru1 C4 62.0(3)
C1 Ru1 C5 37.8(3)
C1 Ru1 P1 88.1(2)
C2 Ru1 P1 115.7(2)
C3 Ru1 C1 61.2(3)
C3 Ru1 C2 37.0(3)
C3 Ru1 C4 36.6(3)
C3 Ru1 C5 61.5(3)
C3 Ru1 P1 149.3(2)
C4 Ru1 C2 61.9(3)
C4 Ru1 P1 131.1(2)
C5 Ru1 C2 62.3(3)
C5 Ru1 C4 37.0(3)
C5 Ru1 P1 95.7(2)
C29 Ru1 C1 130.8(3)
C29 Ru1 C2 100.9(3)
C29 Ru1 C3 101.4(3)
C29 Ru1 C4 131.0(3)
C29 Ru1 C5 161.9(3)
C29 Ru1 C30 39.2(2)
C29 Ru1 P1 97.87(18)
C30 Ru1 C1 152.8(3)
C30 Ru1 C2 116.7(3)
C30 Ru1 C3 93.5(3)
C30 Ru1 C4 104.5(3)
C30 Ru1 C5 140.1(3)
C30 Ru1 P1 116.29(19)
C37 Ru1 C1 158.3(3)
C37 Ru1 C2 150.1(3)
C37 Ru1 C3 114.9(3)
C37 Ru1 C4 101.5(3)
C37 Ru1 C5 120.6(3)
C37 Ru1 C29 70.3(3)
C37 Ru1 C30 39.6(3)
C37 Ru1 P1 94.03(18)
H45A C45 H45B 108.0
Cl1 C45 H45A 109.4
Cl1 C45 H45B 109.4
Cl1 C45 Cl2 111.0(6)
Cl2 C45 H45A 109.4
Cl2 C45 H45B 109.4
F1 P2 F6 176.5(5)
F1 P2 F2A 94.6(8)
F1 P2 F4 88.5(4)
F1 P2 F5A 101.0(10)
F1 P2 F1A 14.3(9)
F1 P2 F3 89.2(4)
F3A P2 F1 78.3(10)
F3A P2 F6 100.6(10)
F3A P2 F2A 89.0(5)
F3A P2 F4 107.5(9)
F3A P2 F5A 174.8(6)
F3A P2 F2 71.1(8)
F3A P2 F1A 90.2(5)
F3A P2 F6A 90.7(5)
F3A P2 F3 23.2(8)
F3A P2 F5 159.6(9)
F6 P2 F2A 88.7(9)
F6 P2 F4 88.7(4)
F6 P2 F5A 80.4(10)
F6 P2 F1A 168.3(9)
F6 P2 F3 88.6(4)
F4 P2 F2A 163.6(9)
F5A P2 F2A 86.0(5)
F5A P2 F4 77.6(10)
F2 P2 F1 92.0(4)
F2 P2 F6 90.9(4)
F2 P2 F2A 17.9(8)
F2 P2 F4 178.4(5)
F2 P2 F5A 103.9(10)
F2 P2 F1A 88.4(9)
F2 P2 F6A 86.3(9)
F2 P2 F3 90.9(4)
F2 P2 F5 92.6(5)
F1A P2 F2A 87.0(5)
F1A P2 F4 92.4(9)
F1A P2 F5A 88.4(5)
F6A P2 F1 168.8(10)
F6A P2 F6 10.0(10)
F6A P2 F2A 87.1(5)
F6A P2 F4 93.0(9)
F6A P2 F5A 90.1(5)
F6A P2 F1A 174.0(6)
F6A P2 F3 79.8(10)
F3 P2 F2A 108.6(8)
F3 P2 F4 87.5(4)
F3 P2 F5A 161.6(9)
F3 P2 F1A 103.1(9)
F5 P2 F1 90.5(4)
F5 P2 F6 91.5(4)
F5 P2 F2A 74.9(9)
F5 P2 F4 89.0(4)
F5 P2 F5A 15.9(10)
F5 P2 F1A 76.8(9)
F5 P2 F6A 100.6(10)
F5 P2 F3 176.5(5)
F4A P2 F1 85.2(10)
F4A P2 F3A 94.5(5)
F4A P2 F6 91.5(10)
F4A P2 F2A 176.5(6)
F4A P2 F4 13.0(11)
F4A P2 F5A 90.5(5)
F4A P2 F2 165.6(10)
F4A P2 F1A 92.1(5)
F4A P2 F6A 93.7(5)
F4A P2 F3 75.0(10)
F4A P2 F5 101.6(11)

loop_
_geom_bond_atom_site_label_1
_geom_bond_atom_site_label_2
_geom_bond_distance
C1 H1 0.83(8)
C1 C2 1.414(12)
C1 C5 1.448(11)
C1 Ru1 2.234(7)
C2 H2 0.89(9)
C2 C3 1.428(12)
C2 Ru1 2.266(7)
C3 H3 0.85(9)
C3 C4 1.401(12)
C3 Ru1 2.231(8)
C4 H4 0.93(8)
C4 C5 1.419(11)
C4 Ru1 2.236(7)
C5 H5 0.83(8)
C5 Ru1 2.235(7)
C6 C7 1.405(10)
C6 C11 1.407(9)
C6 P1 1.864(7)
C7 H7 0.9500
C7 C8 1.403(10)
C8 H8 0.9500
C8 C9 1.380(11)
C9 H9 0.9500
C9 C10 1.393(11)
C10 H10 0.9500
C10 C11 1.394(10)
C11 H11 0.9500
C12 C13 1.384(9)
C12 C17 1.412(9)
C12 P1 1.860(7)
C13 H13 0.9500
C13 C14 1.405(10)
C14 H14 0.9500
C14 C15 1.400(11)
C15 H15 0.9500
C15 C16 1.392(10)
C16 H16 0.9500
C16 C17 1.387(10)
C17 H17 0.9500
C18 C19 1.404(10)
C18 C23 1.413(10)
C18 P1 1.846(7)
C19 H19 0.9500
C19 C20 1.409(10)
C20 H20 0.9500
C20 C21 1.371(11)
C21 H21 0.9500
C21 C22 1.376(11)
C22 H22 0.9500
C22 C23 1.407(10)
C23 H23 0.9500
C24 H24 0.9500
C24 C25 1.382(10)
C24 N1 1.354(9)
C25 H25 0.9500
C25 C26 1.401(11)
C26 H26 0.9500
C26 C27 1.381(11)
C27 H27 0.9500
C27 C28 1.382(9)
C28 H28 0.9500
C28 N1 1.354(9)
C29 H29 1.0000
C29 C30 1.437(10)
C29 N1 1.495(9)
C29 Ru1 2.141(9)
C30 C31 1.502(9)
C30 C37 1.432(9)
C30 Ru1 2.142(7)
C31 C32 1.409(10)
C31 C36 1.406(10)
C32 H32 0.9500
C32 C33 1.400(9)
C33 H33 0.9500
C33 C34 1.393(11)
C34 H34 0.9500
C34 C35 1.394(11)
C35 H35 0.9500
C35 C36 1.397(10)
C36 H36 0.9500
C37 C38 1.344(9)
C37 Ru1 2.086(7)
C38 H38 0.9500
C38 C39 1.473(9)
C39 C40 1.419(10)
C39 C44 1.399(10)
C40 H40 0.9500
C40 C41 1.377(11)
C41 H41 0.9500
C41 C42 1.392(12)
C42 H42 0.9500
C42 C43 1.394(11)
C43 H43 0.9500
C43 C44 1.393(10)
C44 H44 0.9500
P1 Ru1 2.3535(18)
C45 H45A 0.9900
C45 H45B 0.9900
C45 Cl1 1.774(14)
C45 Cl2 1.782(13)
F1 P2 1.575(6)
F3A P2 1.528(9)
F6 P2 1.577(6)
F2A P2 1.653(9)
F4 P2 1.607(6)
F5A P2 1.598(9)
P2 F2 1.543(6)
P2 F1A 1.595(9)
P2 F6A 1.573(9)
P2 F3 1.591(6)
P2 F5 1.551(6)
P2 F4A 1.507(9)

loop_
_geom_torsion_atom_site_label_1
_geom_torsion_atom_site_label_2
_geom_torsion_atom_site_label_3
_geom_torsion_atom_site_label_4
_geom_torsion
C1 C2 C3 C4 1.2(9)
C1 C2 C3 Ru1 -61.6(5)
C1 C2 Ru1 C3 116.4(7)
C1 C2 Ru1 C4 80.0(5)
C1 C2 Ru1 C5 37.9(5)
C1 C2 Ru1 C29 -149.1(5)
C1 C2 Ru1 C30 172.8(4)
C1 C2 Ru1 C37 141.7(6)
C1 C2 Ru1 P1 -44.8(5)
C1 C5 Ru1 C2 -36.7(5)
C1 C5 Ru1 C3 -78.9(5)
C1 C5 Ru1 C4 -116.0(7)
C1 C5 Ru1 C29 -59.3(11)
C1 C5 Ru1 C30 -136.1(5)
C1 C5 Ru1 C37 177.5(4)
C1 C5 Ru1 P1 79.3(4)
C2 C1 C5 C4 0.6(8)
C2 C1 C5 Ru1 63.6(5)
C2 C1 Ru1 C3 -38.0(5)
C2 C1 Ru1 C4 -79.7(5)
C2 C1 Ru1 C5 -117.5(7)
C2 C1 Ru1 C29 41.8(6)
C2 C1 Ru1 C30 -14.1(9)
C2 C1 Ru1 C37 -123.4(8)
C2 C1 Ru1 P1 140.6(5)
C2 C3 C4 C5 -0.8(9)
C2 C3 C4 Ru1 -63.3(6)
C2 C3 Ru1 C1 37.5(5)
C2 C3 Ru1 C4 118.4(7)
C2 C3 Ru1 C5 80.9(5)
C2 C3 Ru1 C29 -93.0(5)
C2 C3 Ru1 C30 -131.8(5)
C2 C3 Ru1 C37 -166.4(5)
C2 C3 Ru1 P1 34.6(8)
C3 C2 Ru1 C1 -116.4(7)
C3 C2 Ru1 C4 -36.4(5)
C3 C2 Ru1 C5 -78.5(5)
C3 C2 Ru1 C29 94.5(5)
C3 C2 Ru1 C30 56.4(6)
C3 C2 Ru1 C37 25.3(8)
C3 C2 Ru1 P1 -161.2(4)
C3 C4 C5 C1 0.1(8)
C3 C4 C5 Ru1 -62.6(5)
C3 C4 Ru1 C1 78.6(5)
C3 C4 Ru1 C2 36.9(5)
C3 C4 Ru1 C5 117.2(7)
C3 C4 Ru1 C29 -42.7(6)
C3 C4 Ru1 C30 -76.0(5)
C3 C4 Ru1 C37 -116.5(5)
C3 C4 Ru1 P1 137.6(4)
C4 C3 Ru1 C1 -80.9(5)
C4 C3 Ru1 C2 -118.4(7)
C4 C3 Ru1 C5 -37.5(4)
C4 C3 Ru1 C29 148.6(5)
C4 C3 Ru1 C30 109.8(5)
C4 C3 Ru1 C37 75.2(5)
C4 C3 Ru1 P1 -83.8(6)
C4 C5 Ru1 C1 116.0(7)
C4 C5 Ru1 C2 79.3(5)
C4 C5 Ru1 C3 37.1(5)
C4 C5 Ru1 C29 56.7(11)
C4 C5 Ru1 C30 -20.1(7)
C4 C5 Ru1 C37 -66.6(5)
C4 C5 Ru1 P1 -164.7(4)
C5 C1 C2 C3 -1.1(8)
C5 C1 C2 Ru1 -62.5(5)
C5 C1 Ru1 C2 117.5(7)
C5 C1 Ru1 C3 79.5(5)
C5 C1 Ru1 C4 37.8(5)
C5 C1 Ru1 C29 159.3(4)
C5 C1 Ru1 C30 103.4(7)
C5 C1 Ru1 C37 -5.9(10)
C5 C1 Ru1 P1 -101.9(4)
C5 C4 Ru1 C1 -38.6(5)
C5 C4 Ru1 C2 -80.3(5)
C5 C4 Ru1 C3 -117.2(7)
C5 C4 Ru1 C29 -159.9(4)
C5 C4 Ru1 C30 166.8(5)
C5 C4 Ru1 C37 126.3(5)
C5 C4 Ru1 P1 20.4(6)
C6 C7 C8 C9 -2.5(11)
C6 P1 Ru1 C1 -50.8(3)
C6 P1 Ru1 C2 -26.0(3)
C6 P1 Ru1 C3 -48.3(5)
C6 P1 Ru1 C4 -100.1(4)
C6 P1 Ru1 C5 -87.9(3)
C6 P1 Ru1 C29 80.1(3)
C6 P1 Ru1 C30 116.6(3)
C6 P1 Ru1 C37 150.8(3)
C7 C6 C11 C10 -1.5(11)
C7 C6 P1 C12 107.9(6)
C7 C6 P1 C18 -147.0(6)
C7 C6 P1 Ru1 -23.2(6)
C7 C8 C9 C10 1.2(12)
C8 C9 C10 C11 0.0(12)
C9 C10 C11 C6 0.1(12)
C11 C6 C7 C8 2.6(10)
C11 C6 P1 C12 -70.5(6)
C11 C6 P1 C18 34.6(6)
C11 C6 P1 Ru1 158.3(5)
C12 C13 C14 C15 -1.1(11)
C12 P1 Ru1 C1 -170.6(3)
C12 P1 Ru1 C2 -145.7(3)
C12 P1 Ru1 C3 -168.0(5)
C12 P1 Ru1 C4 140.2(4)
C12 P1 Ru1 C5 152.4(3)
C12 P1 Ru1 C29 -39.6(3)
C12 P1 Ru1 C30 -3.1(3)
C12 P1 Ru1 C37 31.0(3)
C13 C12 C17 C16 1.4(10)
C13 C12 P1 C6 -5.1(6)
C13 C12 P1 C18 -108.0(6)
C13 C12 P1 Ru1 120.8(5)
C13 C14 C15 C16 0.3(11)
C14 C15 C16 C17 1.3(11)
C15 C16 C17 C12 -2.2(11)
C17 C12 C13 C14 0.2(10)
C17 C12 P1 C6 174.0(5)
C17 C12 P1 C18 71.0(6)
C17 C12 P1 Ru1 -60.1(6)
C18 C19 C20 C21 2.2(12)
C18 P1 Ru1 C1 64.0(3)
C18 P1 Ru1 C2 88.9(3)
C18 P1 Ru1 C3 66.5(5)
C18 P1 Ru1 C4 14.8(4)
C18 P1 Ru1 C5 26.9(3)
C18 P1 Ru1 C29 -165.0(3)
C18 P1 Ru1 C30 -128.6(3)
C18 P1 Ru1 C37 -94.4(3)
C19 C18 C23 C22 2.8(11)
C19 C18 P1 C6 -133.7(6)
C19 C18 P1 C12 -30.5(7)
C19 C18 P1 Ru1 104.1(6)
C19 C20 C21 C22 -0.3(13)
C20 C21 C22 C23 -0.4(12)
C21 C22 C23 C18 -0.9(12)
C23 C18 C19 C20 -3.4(11)
C23 C18 P1 C6 44.7(6)
C23 C18 P1 C12 147.9(6)
C23 C18 P1 Ru1 -77.5(6)
C24 C25 C26 C27 0.2(12)
C25 C24 N1 C28 0.0(10)
C25 C24 N1 C29 -175.3(7)
C25 C26 C27 C28 0.0(11)
C26 C27 C28 N1 -0.3(11)
C27 C28 N1 C24 0.2(10)
C27 C28 N1 C29 175.4(6)
C29 C30 C31 C32 -157.3(7)
C29 C30 C31 C36 24.4(10)
C29 C30 C37 C38 -140.1(8)
C29 C30 C37 Ru1 53.1(6)
C29 C30 Ru1 C1 82.9(7)
C29 C30 Ru1 C2 73.5(5)
C29 C30 Ru1 C3 103.7(4)
C29 C30 Ru1 C4 139.0(4)
C29 C30 Ru1 C5 151.4(4)
C29 C30 Ru1 C37 -130.3(6)
C29 C30 Ru1 P1 -68.7(4)
C30 C29 N1 C24 176.6(6)
C30 C29 N1 C28 1.4(10)
C30 C29 Ru1 C1 -143.2(4)
C30 C29 Ru1 C2 -119.3(4)
C30 C29 Ru1 C3 -81.6(4)
C30 C29 Ru1 C4 -57.2(5)
C30 C29 Ru1 C5 -99.0(9)
C30 C29 Ru1 C37 31.1(4)
C30 C29 Ru1 P1 122.5(4)
C30 C31 C32 C33 -178.3(6)
C30 C31 C36 C35 178.2(6)
C30 C37 C38 C39 -154.8(7)
C30 C37 Ru1 C1 137.4(7)
C30 C37 Ru1 C2 46.4(7)
C30 C37 Ru1 C3 62.9(5)
C30 C37 Ru1 C4 98.9(4)
C30 C37 Ru1 C5 133.2(4)
C30 C37 Ru1 C29 -30.8(4)
C30 C37 Ru1 P1 -127.7(3)
C31 C30 C37 C38 51.5(11)
C31 C30 C37 Ru1 -115.3(6)
C31 C30 Ru1 C1 -35.1(9)
C31 C30 Ru1 C2 -44.5(6)
C31 C30 Ru1 C3 -14.4(6)
C31 C30 Ru1 C4 21.0(6)
C31 C30 Ru1 C5 33.4(8)
C31 C30 Ru1 C29 -118.0(7)
C31 C30 Ru1 C37 111.7(7)
C31 C30 Ru1 P1 173.3(5)
C31 C32 C33 C34 0.7(10)
C32 C31 C36 C35 -0.1(10)
C32 C33 C34 C35 -1.3(10)
C33 C34 C35 C36 1.3(11)
C34 C35 C36 C31 -0.5(11)
C36 C31 C32 C33 0.1(10)
C37 C30 C31 C32 10.1(9)
C37 C30 C31 C36 -168.2(6)
C37 C30 Ru1 C1 -146.8(6)
C37 C30 Ru1 C2 -156.2(4)
C37 C30 Ru1 C3 -126.0(4)
C37 C30 Ru1 C4 -90.6(4)
C37 C30 Ru1 C5 -78.3(5)
C37 C30 Ru1 C29 130.3(6)
C37 C30 Ru1 P1 61.7(4)
C37 C38 C39 C40 -176.1(7)
C37 C38 C39 C44 11.7(11)
C38 C37 Ru1 C1 -22.8(15)
C38 C37 Ru1 C2 -113.7(11)
C38 C37 Ru1 C3 -97.2(11)
C38 C37 Ru1 C4 -61.2(11)
C38 C37 Ru1 C5 -26.9(12)
C38 C37 Ru1 C29 169.1(11)
C38 C37 Ru1 C30 -160.1(13)
C38 C37 Ru1 P1 72.2(11)
C38 C39 C40 C41 -171.1(7)
C38 C39 C44 C43 171.0(7)
C39 C40 C41 C42 -0.3(13)
C40 C39 C44 C43 -1.2(10)
C40 C41 C42 C43 -1.1(13)
C41 C42 C43 C44 1.3(12)
C42 C43 C44 C39 -0.2(11)
C44 C39 C40 C41 1.5(11)
N1 C24 C25 C26 -0.2(11)
N1 C29 C30 C31 -123.2(7)
N1 C29 C30 C37 69.0(9)
N1 C29 C30 Ru1 121.0(6)
N1 C29 Ru1 C1 103.6(6)
N1 C29 Ru1 C2 127.5(6)
N1 C29 Ru1 C3 165.2(6)
N1 C29 Ru1 C4 -170.5(5)
N1 C29 Ru1 C5 147.7(8)
N1 C29 Ru1 C30 -113.2(7)
N1 C29 Ru1 C37 -82.2(6)
N1 C29 Ru1 P1 9.3(6)
P1 C6 C7 C8 -175.9(5)
P1 C6 C11 C10 177.0(6)
P1 C12 C13 C14 179.3(5)
P1 C12 C17 C16 -177.7(5)
P1 C18 C19 C20 175.0(6)
P1 C18 C23 C22 -175.7(6)
Ru1 C1 C2 C3 61.4(5)
Ru1 C1 C5 C4 -63.0(5)
Ru1 C2 C3 C4 62.8(6)
Ru1 C3 C4 C5 62.5(5)
Ru1 C4 C5 C1 62.7(5)
Ru1 C29 C30 C31 115.8(6)
Ru1 C29 C30 C37 -52.0(5)
Ru1 C29 N1 C24 -96.8(7)
Ru1 C29 N1 C28 88.0(7)
Ru1 C30 C31 C32 -70.9(8)
Ru1 C30 C31 C36 110.8(6)
Ru1 C30 C37 C38 166.8(8)
Ru1 C37 C38 C39 -1.7(15)

loop_
_smtbx_masks_void_nr
_smtbx_masks_void_average_x
_smtbx_masks_void_average_y
_smtbx_masks_void_average_z
_smtbx_masks_void_volume
_smtbx_masks_void_count_electrons
1 0.250 0.750 -0.562 187.2 11.0
2 0.250 0.250 0.750 93.7 7.4
3 0.750 0.250 -0.759 187.2 11.0
4 0.750 0.750 0.250 93.7 7.4
